data_4035313
loop_
_publ_author_name
'Sivamuthuraman, Koilpitchai'
'Kesavan, Venkitasamy'

_publ_section_title
;
 Stereodivergent Synthesis of 3-Aminooxindole Derivatives Containing
 Vicinal Tetrasubstituted Stereocenters via the Mannich Reaction.
;
_journal_issue 16
_journal_name_full 'The Journal of organic chemistry'
_journal_page_first 8936
_journal_page_last 8952
_journal_paper_doi 10.1021/acs.joc.8b01020
_journal_volume 83
_journal_year 2018
_chemical_absolute_configuration unk
_chemical_formula_moiety 'C24 H22 Cl2 N2 O7'
_chemical_formula_sum 'C24 H22 Cl2 N2 O7'
_chemical_formula_weight 521.33
_space_group_crystal_system orthorhombic
_space_group_IT_number 19
_space_group_name_Hall 'P 2ac 2ab'
_space_group_name_H-M_alt 'P 21 21 21'
_atom_sites_solution_hydrogens mixed
_audit_creation_method SHELXL-2014/7
_cell_angle_alpha 90
_cell_angle_beta 90
_cell_angle_gamma 90
_cell_formula_units_Z 4
_cell_length_a 9.6425(10)
_cell_length_b 12.1438(14)
_cell_length_c 20.772(2)
_cell_measurement_reflns_used 5333
_cell_measurement_temperature 293(2)
_cell_measurement_theta_max 21.32
_cell_measurement_theta_min 2.32
_cell_volume 2432.3(4)
_computing_cell_refinement 'APEX2/SAINT (Bruker, 2004)'
_computing_data_collection 'APEX2 (Bruker, 2004)'
_computing_data_reduction 'SAINT/XPREP (Bruker, 2004)'
_computing_molecular_graphics 'ORTEP3 (Farrugia, 1997) and Mercury (Bruno et al., 2002)'
_computing_publication_material 'SHELXL-2014/7 (Sheldrick, 2014)'
_computing_structure_refinement 'SHELXL-2014/7 (Sheldrick, 2014)'
_computing_structure_solution 'SIR92 (Altornare et al., 1993)'
_diffrn_ambient_temperature 293(2)
_diffrn_measured_fraction_theta_full 1.000
_diffrn_measured_fraction_theta_max 1.000
_diffrn_measurement_device_type 'Bruker axs kappa apex2 CCD Diffractometer'
_diffrn_measurement_method '\w and \f scan'
_diffrn_radiation_monochromator graphite
_diffrn_radiation_source 'fine-focus sealed tube'
_diffrn_radiation_type MoK\a
_diffrn_radiation_wavelength 0.71073
_diffrn_reflns_av_R_equivalents 0.0954
_diffrn_reflns_av_unetI/netI 0.0745
_diffrn_reflns_Laue_measured_fraction_full 1.000
_diffrn_reflns_Laue_measured_fraction_max 1.000
_diffrn_reflns_limit_h_max 11
_diffrn_reflns_limit_h_min -11
_diffrn_reflns_limit_k_max 14
_diffrn_reflns_limit_k_min -14
_diffrn_reflns_limit_l_max 24
_diffrn_reflns_limit_l_min -24
_diffrn_reflns_number 33583
_diffrn_reflns_point_group_measured_fraction_full 1.000
_diffrn_reflns_point_group_measured_fraction_max 1.000
_diffrn_reflns_theta_full 24.995
_diffrn_reflns_theta_max 24.995
_diffrn_reflns_theta_min 1.961
_exptl_absorpt_coefficient_mu 0.314
_exptl_absorpt_correction_T_max 0.975
_exptl_absorpt_correction_T_min 0.918
_exptl_absorpt_correction_type multi-scan
_exptl_absorpt_process_details 'SADABS (Bruker, 2004)'
_exptl_crystal_colour colourless
_exptl_crystal_density_diffrn 1.424
_exptl_crystal_description BLOCK
_exptl_crystal_F_000 1080
_exptl_crystal_size_max 0.250
_exptl_crystal_size_mid 0.200
_exptl_crystal_size_min 0.200
_refine_diff_density_max 0.202
_refine_diff_density_min -0.194
_refine_diff_density_rms 0.045
_refine_ls_abs_structure_details
;
 Flack x determined using 818 quotients [(I+)-(I-)]/[(I+)+(I-)]
 (Parsons, Flack and Wagner, Acta Cryst. B69 (2013) 249-259).
;
_refine_ls_abs_structure_Flack 0.12(3)
_refine_ls_extinction_coef 0.0040(13)
_refine_ls_extinction_expression Fc^*^=kFc[1+0.001xFc^2^\l^3^/sin(2\q)]^-1/4^
_refine_ls_extinction_method 'SHELXL-2014/7 (Sheldrick 2014'
_refine_ls_goodness_of_fit_ref 0.992
_refine_ls_hydrogen_treatment mixed
_refine_ls_matrix_type full
_refine_ls_number_parameters 321
_refine_ls_number_reflns 4285
_refine_ls_number_restraints 0
_refine_ls_restrained_S_all 0.992
_refine_ls_R_factor_all 0.1162
_refine_ls_R_factor_gt 0.0449
_refine_ls_shift/su_max 0.000
_refine_ls_shift/su_mean 0.000
_refine_ls_structure_factor_coef Fsqd
_refine_ls_weighting_details 'w=1/[\s^2^(Fo^2^)+(0.0614P)^2^] where P=(Fo^2^+2Fc^2^)/3'
_refine_ls_weighting_scheme calc
_refine_ls_wR_factor_gt 0.0990
_refine_ls_wR_factor_ref 0.1287
_reflns_Friedel_coverage 0.751
_reflns_Friedel_fraction_full 1.000
_reflns_Friedel_fraction_max 1.000
_reflns_number_gt 2388
_reflns_number_total 4285
_reflns_threshold_expression 'I > 2\s(I)'
_cod_data_source_file jo8b01020_si_002.cif
_cod_data_source_block SMR1
_cod_original_cell_volume 2432.4(5)
_cod_database_code 4035313
_shelx_shelxl_version_number 2014/7
_shelx_space_group_comment
;
The symmetry employed for this shelxl refinement is uniquely defined
by the following loop, which should always be used as a source of
symmetry information in preference to the above space-group names.
They are only intended as comments.
;
_shelx_estimated_absorpt_t_min 0.926
_shelx_estimated_absorpt_t_max 0.940

loop_
_space_group_symop_operation_xyz
'x, y, z'
'-x+1/2, -y, z+1/2'
'x+1/2, -y+1/2, -z'
'-x, y+1/2, -z+1/2'

loop_
_atom_site_label
_atom_site_type_symbol
_atom_site_fract_x
_atom_site_fract_y
_atom_site_fract_z
_atom_site_U_iso_or_equiv
_atom_site_adp_type
_atom_site_occupancy
_atom_site_site_symmetry_order
_atom_site_calc_flag
_atom_site_refinement_flags_posn
_atom_site_refinement_flags_adp
C1 C 0.8607(7) -0.1060(5) 0.7173(3) 0.0563(18) Uani 1 1 d . .
C2 C 0.9706(7) -0.0418(6) 0.7011(3) 0.0621(19) Uani 1 1 d . .
H2 H 1.0584 -0.0594 0.7166 0.074 Uiso 1 1 calc R U
C3 C 0.9537(6) 0.0498(6) 0.6618(3) 0.0544(17) Uani 1 1 d . .
H3 H 1.0285 0.0938 0.6501 0.065 Uiso 1 1 calc R U
C4 C 0.8218(6) 0.0725(5) 0.6412(3) 0.0433(15) Uani 1 1 d . .
C5 C 0.7086(5) 0.0078(5) 0.6578(3) 0.0375(13) Uani 1 1 d . .
C6 C 0.7265(6) -0.0831(5) 0.6964(3) 0.0479(15) Uani 1 1 d . .
H6 H 0.6521 -0.1275 0.7080 0.057 Uiso 1 1 calc R U
C7 C 0.5820(5) 0.0523(5) 0.6233(3) 0.0384(14) Uani 1 1 d . .
C8 C 0.6445(6) 0.1471(5) 0.5817(3) 0.0452(15) Uani 1 1 d . .
C9 C 0.8752(7) 0.2396(6) 0.5720(3) 0.070(2) Uani 1 1 d . .
H9A H 0.9652 0.2324 0.5912 0.104 Uiso 1 1 calc R U
H9B H 0.8823 0.2282 0.5263 0.104 Uiso 1 1 calc R U
H9C H 0.8395 0.3121 0.5802 0.104 Uiso 1 1 calc R U
C10 C 0.5656(6) -0.0637(5) 0.5278(3) 0.0462(15) Uani 1 1 d . .
C11 C 0.4874(6) -0.1663(5) 0.4328(3) 0.0547(18) Uani 1 1 d . .
C12 C 0.6127(7) -0.2380(7) 0.4240(4) 0.090(3) Uani 1 1 d . .
H12A H 0.6206 -0.2587 0.3796 0.136 Uiso 1 1 calc R U
H12B H 0.6942 -0.1982 0.4368 0.136 Uiso 1 1 calc R U
H12C H 0.6036 -0.3029 0.4501 0.136 Uiso 1 1 calc R U
C13 C 0.4874(10) -0.0650(7) 0.3912(4) 0.108(3) Uani 1 1 d . .
H13A H 0.4963 -0.0861 0.3468 0.162 Uiso 1 1 calc R U
H13B H 0.4020 -0.0256 0.3971 0.162 Uiso 1 1 calc R U
H13C H 0.5639 -0.0185 0.4030 0.162 Uiso 1 1 calc R U
C14 C 0.3560(7) -0.2327(6) 0.4235(3) 0.073(2) Uani 1 1 d . .
H14A H 0.3521 -0.2594 0.3800 0.110 Uiso 1 1 calc R U
H14B H 0.3557 -0.2939 0.4528 0.110 Uiso 1 1 calc R U
H14C H 0.2769 -0.1868 0.4318 0.110 Uiso 1 1 calc R U
C15 C 0.4731(5) 0.1038(4) 0.6703(3) 0.0405(14) Uani 1 1 d . .
C16 C 0.3988(5) 0.0150(5) 0.7115(3) 0.0438(14) Uani 1 1 d . .
C17 C 0.4339(5) 0.0429(5) 0.7775(3) 0.0434(15) Uani 1 1 d . .
C18 C 0.3958(6) -0.0053(5) 0.8356(3) 0.0554(16) Uani 1 1 d . .
H18 H 0.3402 -0.0679 0.8369 0.066 Uiso 1 1 calc R U
C19 C 0.4438(6) 0.0433(6) 0.8914(3) 0.0580(18) Uani 1 1 d . .
C20 C 0.5271(7) 0.1359(6) 0.8888(3) 0.0598(18) Uani 1 1 d . .
H20 H 0.5573 0.1673 0.9271 0.072 Uiso 1 1 calc R U
C21 C 0.5670(6) 0.1832(5) 0.8316(3) 0.0538(18) Uani 1 1 d . .
H21 H 0.6241 0.2449 0.8305 0.065 Uiso 1 1 calc R U
C22 C 0.5187(6) 0.1354(5) 0.7761(3) 0.0437(14) Uani 1 1 d . .
C23 C 0.3647(6) 0.1703(6) 0.6326(3) 0.0505(16) Uani 1 1 d . .
C24 C 0.2871(7) 0.3479(6) 0.6024(4) 0.079(2) Uani 1 1 d . .
H24A H 0.3051 0.4238 0.6120 0.118 Uiso 1 1 calc R U
H24B H 0.3042 0.3345 0.5575 0.118 Uiso 1 1 calc R U
H24C H 0.1922 0.3310 0.6122 0.118 Uiso 1 1 calc R U
N1 N 0.7813(4) 0.1575(4) 0.5996(2) 0.0460(13) Uani 1 1 d . .
N2 N 0.5103(5) -0.0278(4) 0.5843(2) 0.0440(12) Uani 1 1 d . .
O1 O 0.5818(4) 0.2023(4) 0.5440(2) 0.0631(13) Uani 1 1 d . .
O2 O 0.6787(4) -0.0396(4) 0.5082(2) 0.0619(13) Uani 1 1 d . .
O3 O 0.4739(4) -0.1338(4) 0.50061(18) 0.0559(11) Uani 1 1 d . .
O4 O 0.3255(4) -0.0574(4) 0.6911(2) 0.0608(12) Uani 1 1 d . .
O5 O 0.5473(4) 0.1730(3) 0.71482(18) 0.0446(10) Uani 1 1 d . .
O6 O 0.2783(4) 0.1263(4) 0.6003(2) 0.0659(13) Uani 1 1 d . .
O7 O 0.3789(4) 0.2778(4) 0.6413(2) 0.0591(12) Uani 1 1 d . .
Cl1 Cl 0.8917(2) -0.22648(18) 0.76077(9) 0.0888(7) Uani 1 1 d . .
Cl2 Cl 0.4001(2) -0.01146(18) 0.96537(9) 0.0899(7) Uani 1 1 d . .
H2A H 0.409(6) -0.031(5) 0.587(3) 0.063(18) Uiso 1 1 d . .

loop_
_atom_site_aniso_label
_atom_site_aniso_U_11
_atom_site_aniso_U_22
_atom_site_aniso_U_33
_atom_site_aniso_U_23
_atom_site_aniso_U_13
_atom_site_aniso_U_12
C1 0.053(4) 0.070(5) 0.046(4) 0.004(4) -0.003(3) 0.021(4)
C2 0.039(4) 0.088(6) 0.059(4) -0.009(4) -0.010(3) 0.012(4)
C3 0.033(3) 0.071(5) 0.059(4) -0.015(4) -0.006(3) -0.010(3)
C4 0.039(4) 0.048(4) 0.043(4) -0.005(3) 0.000(3) -0.003(3)
C5 0.031(3) 0.044(4) 0.037(3) -0.007(3) 0.000(3) 0.004(3)
C6 0.049(4) 0.047(4) 0.048(4) -0.004(3) 0.008(3) 0.007(3)
C7 0.029(3) 0.038(3) 0.048(3) -0.006(3) 0.001(3) -0.003(3)
C8 0.044(4) 0.047(4) 0.045(4) -0.008(3) 0.003(3) -0.002(3)
C9 0.063(4) 0.071(5) 0.075(5) 0.009(4) 0.011(4) -0.024(4)
C10 0.045(4) 0.048(4) 0.045(4) -0.007(3) -0.003(3) -0.001(3)
C11 0.051(4) 0.070(5) 0.043(4) -0.010(3) 0.002(3) -0.014(3)
C12 0.072(5) 0.118(7) 0.082(5) -0.041(5) 0.013(4) -0.004(5)
C13 0.153(8) 0.103(7) 0.068(5) 0.021(5) -0.031(5) -0.044(6)
C14 0.071(5) 0.079(5) 0.070(5) -0.024(4) -0.001(4) -0.028(4)
C15 0.033(3) 0.043(4) 0.046(3) -0.004(3) -0.002(3) -0.002(3)
C16 0.030(3) 0.043(4) 0.059(4) -0.002(3) 0.008(3) -0.001(3)
C17 0.038(3) 0.041(4) 0.052(4) -0.002(3) 0.005(3) 0.007(3)
C18 0.055(4) 0.048(4) 0.063(4) 0.002(4) 0.006(4) 0.002(3)
C19 0.058(4) 0.060(5) 0.056(4) 0.006(4) 0.008(3) 0.010(4)
C20 0.066(4) 0.063(5) 0.050(4) -0.003(4) -0.005(3) 0.003(4)
C21 0.054(4) 0.049(4) 0.059(4) -0.008(4) -0.003(4) 0.004(3)
C22 0.038(3) 0.043(4) 0.049(4) -0.003(3) -0.002(3) 0.009(3)
C23 0.038(4) 0.054(5) 0.059(4) -0.001(4) 0.004(3) 0.006(3)
C24 0.063(4) 0.073(5) 0.101(6) 0.024(5) -0.008(4) 0.018(4)
N1 0.037(3) 0.051(3) 0.050(3) -0.005(3) 0.002(2) -0.011(2)
N2 0.032(3) 0.051(3) 0.050(3) -0.012(3) -0.002(2) -0.005(2)
O1 0.060(3) 0.068(3) 0.062(3) 0.023(3) -0.004(2) 0.005(2)
O2 0.039(2) 0.081(3) 0.065(3) -0.014(3) 0.007(2) -0.012(2)
O3 0.051(2) 0.070(3) 0.047(2) -0.018(2) 0.005(2) -0.020(2)
O4 0.049(3) 0.061(3) 0.073(3) -0.008(2) 0.010(2) -0.020(2)
O5 0.042(2) 0.042(3) 0.050(3) -0.007(2) -0.0010(19) -0.0060(18)
O6 0.044(2) 0.077(3) 0.076(3) -0.009(3) -0.016(2) 0.002(2)
O7 0.044(2) 0.051(3) 0.082(3) 0.008(2) -0.004(2) 0.010(2)
Cl1 0.0964(14) 0.0987(16) 0.0714(12) 0.0251(11) 0.0024(11) 0.0420(12)
Cl2 0.1182(16) 0.0908(15) 0.0606(12) 0.0151(11) 0.0141(11) 0.0064(13)

loop_
_atom_type_symbol
_atom_type_description
_atom_type_scat_dispersion_real
_atom_type_scat_dispersion_imag
_atom_type_scat_source
C C 0.0033 0.0016 'International Tables Vol C Tables 4.2.6.8 and 6.1.1.4'
H H 0.0000 0.0000 'International Tables Vol C Tables 4.2.6.8 and 6.1.1.4'
N N 0.0061 0.0033 'International Tables Vol C Tables 4.2.6.8 and 6.1.1.4'
O O 0.0106 0.0060 'International Tables Vol C Tables 4.2.6.8 and 6.1.1.4'
Cl Cl 0.1484 0.1585 'International Tables Vol C Tables 4.2.6.8 and 6.1.1.4'

loop_
_geom_angle_atom_site_label_1
_geom_angle_atom_site_label_2
_geom_angle_atom_site_label_3
_geom_angle
C2 C1 C6 122.3(6)
C2 C1 Cl1 118.4(5)
C6 C1 Cl1 119.1(5)
C1 C2 C3 120.9(6)
C1 C2 H2 119.6
C3 C2 H2 119.6
C4 C3 C2 117.0(6)
C4 C3 H3 121.5
C2 C3 H3 121.5
C3 C4 C5 122.6(6)
C3 C4 N1 126.8(6)
C5 C4 N1 110.5(5)
C6 C5 C4 120.0(5)
C6 C5 C7 131.5(5)
C4 C5 C7 108.3(5)
C5 C6 C1 117.3(6)
C5 C6 H6 121.4
C1 C6 H6 121.4
N2 C7 C5 114.3(5)
N2 C7 C8 111.8(4)
C5 C7 C8 102.3(4)
N2 C7 C15 107.4(4)
C5 C7 C15 112.8(4)
C8 C7 C15 108.0(4)
O1 C8 N1 127.6(6)
O1 C8 C7 125.5(5)
N1 C8 C7 106.8(5)
N1 C9 H9A 109.5
N1 C9 H9B 109.5
H9A C9 H9B 109.5
N1 C9 H9C 109.5
H9A C9 H9C 109.5
H9B C9 H9C 109.5
O2 C10 O3 127.3(6)
O2 C10 N2 124.8(5)
O3 C10 N2 107.8(5)
O3 C11 C12 110.2(5)
O3 C11 C13 109.4(6)
C12 C11 C13 113.9(7)
O3 C11 C14 101.0(5)
C12 C11 C14 110.5(5)
C13 C11 C14 111.2(6)
C11 C12 H12A 109.5
C11 C12 H12B 109.5
H12A C12 H12B 109.5
C11 C12 H12C 109.5
H12A C12 H12C 109.5
H12B C12 H12C 109.5
C11 C13 H13A 109.5
C11 C13 H13B 109.5
H13A C13 H13B 109.5
C11 C13 H13C 109.5
H13A C13 H13C 109.5
H13B C13 H13C 109.5
C11 C14 H14A 109.5
C11 C14 H14B 109.5
H14A C14 H14B 109.5
C11 C14 H14C 109.5
H14A C14 H14C 109.5
H14B C14 H14C 109.5
O5 C15 C23 111.1(5)
O5 C15 C16 106.2(4)
C23 C15 C16 109.4(5)
O5 C15 C7 107.5(4)
C23 C15 C7 110.5(4)
C16 C15 C7 112.1(4)
O4 C16 C17 129.7(5)
O4 C16 C15 125.7(5)
C17 C16 C15 104.5(5)
C22 C17 C18 120.9(6)
C22 C17 C16 107.8(5)
C18 C17 C16 131.3(6)
C19 C18 C17 117.4(6)
C19 C18 H18 121.3
C17 C18 H18 121.3
C18 C19 C20 120.6(6)
C18 C19 Cl2 120.0(6)
C20 C19 Cl2 119.4(5)
C21 C20 C19 122.5(6)
C21 C20 H20 118.8
C19 C20 H20 118.8
C22 C21 C20 117.0(6)
C22 C21 H21 121.5
C20 C21 H21 121.5
C21 C22 O5 124.5(5)
C21 C22 C17 121.6(6)
O5 C22 C17 113.8(5)
O6 C23 O7 126.1(6)
O6 C23 C15 121.7(6)
O7 C23 C15 112.2(6)
O7 C24 H24A 109.5
O7 C24 H24B 109.5
H24A C24 H24B 109.5
O7 C24 H24C 109.5
H24A C24 H24C 109.5
H24B C24 H24C 109.5
C8 N1 C4 111.5(5)
C8 N1 C9 123.3(5)
C4 N1 C9 124.8(5)
C10 N2 C7 120.9(5)
C10 N2 H2A 115(3)
C7 N2 H2A 118(3)
C10 O3 C11 120.8(4)
C22 O5 C15 107.5(4)
C23 O7 C24 115.7(5)

loop_
_geom_bond_atom_site_label_1
_geom_bond_atom_site_label_2
_geom_bond_distance
C1 C2 1.357(9)
C1 C6 1.393(8)
C1 Cl1 1.746(6)
C2 C3 1.389(9)
C2 H2 0.9300
C3 C4 1.369(8)
C3 H3 0.9300
C4 C5 1.388(8)
C4 N1 1.402(7)
C5 C6 1.375(8)
C5 C7 1.516(7)
C6 H6 0.9300
C7 N2 1.442(7)
C7 C8 1.560(8)
C7 C15 1.564(7)
C8 O1 1.196(7)
C8 N1 1.376(7)
C9 N1 1.464(7)
C9 H9A 0.9600
C9 H9B 0.9600
C9 H9C 0.9600
C10 O2 1.200(6)
C10 O3 1.352(7)
C10 N2 1.360(7)
C11 O3 1.468(7)
C11 C12 1.500(9)
C11 C13 1.505(9)
C11 C14 1.514(9)
C12 H12A 0.9600
C12 H12B 0.9600
C12 H12C 0.9600
C13 H13A 0.9600
C13 H13B 0.9600
C13 H13C 0.9600
C14 H14A 0.9600
C14 H14B 0.9600
C14 H14C 0.9600
C15 O5 1.440(6)
C15 C23 1.534(8)
C15 C16 1.552(8)
C16 O4 1.205(6)
C16 C17 1.452(8)
C17 C22 1.389(8)
C17 C18 1.392(8)
C18 C19 1.380(8)
C18 H18 0.9300
C19 C20 1.383(9)
C19 Cl2 1.726(7)
C20 C21 1.375(8)
C20 H20 0.9300
C21 C22 1.372(8)
C21 H21 0.9300
C22 O5 1.379(7)
C23 O6 1.197(7)
C23 O7 1.325(7)
C24 O7 1.470(7)
C24 H24A 0.9600
C24 H24B 0.9600
C24 H24C 0.9600
N2 H2A 0.98(5)

loop_
_geom_hbond_atom_site_label_D
_geom_hbond_atom_site_label_H
_geom_hbond_atom_site_label_A
_geom_hbond_distance_DH
_geom_hbond_distance_HA
_geom_hbond_distance_DA
_geom_hbond_angle_DHA
_geom_hbond_site_symmetry_A
C2 H2 O4 0.93 2.63 3.433(7) 145.1 1_655
C3 H3 O6 0.93 2.65 3.506(7) 153.2 1_655
C3 H3 Cl1 0.93 2.96 3.491(6) 117.4 4_756
C9 H9B O1 0.96 2.56 3.204(8) 124.8 3_556
C12 H12B O2 0.96 2.43 3.044(9) 121.1 .
C13 H13C O2 0.96 2.46 3.067(9) 120.7 .
C14 H14A Cl1 0.96 2.96 3.875(7) 161.0 3_446
C21 H21 O4 0.93 2.49 3.350(8) 153.6 4_656
C24 H24C Cl1 0.96 2.85 3.445(8) 121.4 4_656
N2 H2A O4 0.98(5) 2.33(6) 2.869(6) 113(4) .
N2 H2A O6 0.98(5) 2.30(6) 2.935(6) 121(4) .

loop_
_geom_torsion_atom_site_label_1
_geom_torsion_atom_site_label_2
_geom_torsion_atom_site_label_3
_geom_torsion_atom_site_label_4
_geom_torsion
C6 C1 C2 C3 -0.9(10)
Cl1 C1 C2 C3 174.4(5)
C1 C2 C3 C4 0.8(9)
C2 C3 C4 C5 -0.4(9)
C2 C3 C4 N1 -177.4(5)
C3 C4 C5 C6 0.0(9)
N1 C4 C5 C6 177.4(5)
C3 C4 C5 C7 -176.3(5)
N1 C4 C5 C7 1.1(6)
C4 C5 C6 C1 0.0(8)
C7 C5 C6 C1 175.3(6)
C2 C1 C6 C5 0.4(9)
Cl1 C1 C6 C5 -174.8(4)
C6 C5 C7 N2 -51.3(8)
C4 C5 C7 N2 124.5(5)
C6 C5 C7 C8 -172.3(5)
C4 C5 C7 C8 3.4(6)
C6 C5 C7 C15 71.8(7)
C4 C5 C7 C15 -112.5(5)
N2 C7 C8 O1 53.6(8)
C5 C7 C8 O1 176.4(6)
C15 C7 C8 O1 -64.3(7)
N2 C7 C8 N1 -129.5(5)
C5 C7 C8 N1 -6.7(6)
C15 C7 C8 N1 112.5(5)
N2 C7 C15 O5 172.6(4)
C5 C7 C15 O5 45.7(6)
C8 C7 C15 O5 -66.6(5)
N2 C7 C15 C23 -66.1(6)
C5 C7 C15 C23 167.1(5)
C8 C7 C15 C23 54.7(6)
N2 C7 C15 C16 56.2(5)
C5 C7 C15 C16 -70.6(6)
C8 C7 C15 C16 177.0(4)
O5 C15 C16 O4 179.4(5)
C23 C15 C16 O4 59.4(7)
C7 C15 C16 O4 -63.5(7)
O5 C15 C16 C17 1.6(5)
C23 C15 C16 C17 -118.4(5)
C7 C15 C16 C17 118.8(5)
O4 C16 C17 C22 -178.1(5)
C15 C16 C17 C22 -0.4(5)
O4 C16 C17 C18 1.0(10)
C15 C16 C17 C18 178.7(6)
C22 C17 C18 C19 0.9(8)
C16 C17 C18 C19 -178.1(5)
C17 C18 C19 C20 -0.4(9)
C17 C18 C19 Cl2 179.6(4)
C18 C19 C20 C21 -0.6(10)
Cl2 C19 C20 C21 179.4(5)
C19 C20 C21 C22 0.9(9)
C20 C21 C22 O5 179.3(5)
C20 C21 C22 C17 -0.4(8)
C18 C17 C22 C21 -0.5(8)
C16 C17 C22 C21 178.7(5)
C18 C17 C22 O5 179.8(5)
C16 C17 C22 O5 -1.0(6)
O5 C15 C23 O6 -168.7(5)
C16 C15 C23 O6 -51.8(8)
C7 C15 C23 O6 72.1(7)
O5 C15 C23 O7 10.5(7)
C16 C15 C23 O7 127.5(5)
C7 C15 C23 O7 -108.7(5)
O1 C8 N1 C4 -175.3(6)
C7 C8 N1 C4 7.9(6)
O1 C8 N1 C9 -2.2(10)
C7 C8 N1 C9 -179.0(5)
C3 C4 N1 C8 171.3(6)
C5 C4 N1 C8 -5.9(6)
C3 C4 N1 C9 -1.7(9)
C5 C4 N1 C9 -178.9(5)
O2 C10 N2 C7 5.5(9)
O3 C10 N2 C7 -177.3(4)
C5 C7 N2 C10 -72.6(7)
C8 C7 N2 C10 43.0(7)
C15 C7 N2 C10 161.4(5)
O2 C10 O3 C11 -17.6(9)
N2 C10 O3 C11 165.4(5)
C12 C11 O3 C10 69.1(7)
C13 C11 O3 C10 -56.7(8)
C14 C11 O3 C10 -174.0(5)
C21 C22 O5 C15 -177.6(5)
C17 C22 O5 C15 2.1(6)
C23 C15 O5 C22 116.7(5)
C16 C15 O5 C22 -2.2(5)
C7 C15 O5 C22 -122.4(4)
O6 C23 O7 C24 -6.0(9)
C15 C23 O7 C24 174.7(5)
